data_2231893
loop_
_publ_author_name
'Li, Zhi'

_publ_section_title
;
 4,4'-[<i>p</i>-Phenylenebis(oxy)]dibutanoic acid
;
_journal_coeditor_code HB6398
_journal_issue 10
_journal_name_full 'Acta Crystallographica Section E'
_journal_page_first o2654
_journal_paper_doi 10.1107/S1600536811036828
_journal_volume 67
_journal_year 2011
_chemical_formula_iupac 'C14 H18 O6'
_chemical_formula_moiety 'C14 H18 O6'
_chemical_formula_sum 'C14 H18 O6'
_chemical_formula_weight 282.28
_chemical_name_systematic
;
4,4'-[<i>p</i>-Phenylenebis(oxy)]dibutanoic acid
;
_space_group_IT_number 2
_symmetry_cell_setting triclinic
_symmetry_space_group_name_Hall '-P 1'
_symmetry_space_group_name_H-M 'P -1'
_atom_sites_solution_hydrogens geom
_atom_sites_solution_primary direct
_atom_sites_solution_secondary difmap
_audit_creation_method SHELXL-97
_cell_angle_alpha 83.067(5)
_cell_angle_beta 81.249(5)
_cell_angle_gamma 71.095(4)
_cell_formula_units_Z 1
_cell_length_a 4.8389(11)
_cell_length_b 6.6300(15)
_cell_length_c 11.406(3)
_cell_measurement_reflns_used 1172
_cell_measurement_temperature 296(2)
_cell_measurement_theta_max 29.34
_cell_measurement_theta_min 3.26
_cell_volume 341.16(14)
_computing_cell_refinement 'SAINT (Bruker, 2007)'
_computing_data_collection 'SMART (Bruker, 2007)'
_computing_data_reduction 'SAINT (Bruker, 2007)'
_computing_molecular_graphics 'SHELXTL (Sheldrick, 2008)'
_computing_publication_material 'SHELXTL (Sheldrick, 2008)'
_computing_structure_refinement 'SHELXL97 (Sheldrick, 2008)'
_computing_structure_solution 'SHELXS97 (Sheldrick, 2008)'
_diffrn_ambient_temperature 296(2)
_diffrn_measured_fraction_theta_full 0.977
_diffrn_measured_fraction_theta_max 0.977
_diffrn_measurement_device_type 'Bruker SMART CCD'
_diffrn_measurement_method '\f and \w'
_diffrn_radiation_monochromator graphite
_diffrn_radiation_source 'fine-focus sealed tube'
_diffrn_radiation_type MoK\a
_diffrn_radiation_wavelength 0.71073
_diffrn_reflns_av_R_equivalents 0.0228
_diffrn_reflns_av_sigmaI/netI 0.0387
_diffrn_reflns_limit_h_max 5
_diffrn_reflns_limit_h_min -5
_diffrn_reflns_limit_k_max 7
_diffrn_reflns_limit_k_min -6
_diffrn_reflns_limit_l_max 11
_diffrn_reflns_limit_l_min -13
_diffrn_reflns_number 1861
_diffrn_reflns_theta_full 25.03
_diffrn_reflns_theta_max 25.03
_diffrn_reflns_theta_min 1.81
_diffrn_standards_number 0
_exptl_absorpt_coefficient_mu 0.108
_exptl_absorpt_correction_T_max 0.981
_exptl_absorpt_correction_T_min 0.978
_exptl_absorpt_correction_type multi-scan
_exptl_absorpt_process_details '(SADABS; Sheldrick, 1996)'
_exptl_crystal_colour colorless
_exptl_crystal_density_diffrn 1.374
_exptl_crystal_density_method 'not measured'
_exptl_crystal_description block
_exptl_crystal_F_000 150
_exptl_crystal_size_max 0.21
_exptl_crystal_size_mid 0.19
_exptl_crystal_size_min 0.18
_refine_diff_density_max 0.295
_refine_diff_density_min -0.202
_refine_ls_extinction_method none
_refine_ls_goodness_of_fit_ref 1.020
_refine_ls_hydrogen_treatment constr
_refine_ls_matrix_type full
_refine_ls_number_parameters 92
_refine_ls_number_reflns 1170
_refine_ls_number_restraints 0
_refine_ls_restrained_S_all 1.020
_refine_ls_R_factor_all 0.0558
_refine_ls_R_factor_gt 0.0499
_refine_ls_shift/su_max 0.000
_refine_ls_shift/su_mean 0.000
_refine_ls_structure_factor_coef Fsqd
_refine_ls_weighting_details 'calc w=1/[\s^2^(Fo^2^)+(0.0972P)^2^+0.1511P] where P=(Fo^2^+2Fc^2^)/3'
_refine_ls_weighting_scheme calc
_refine_ls_wR_factor_gt 0.1475
_refine_ls_wR_factor_ref 0.1624
_reflns_number_gt 1025
_reflns_number_total 1170
_reflns_threshold_expression I>2\s(I)
_cod_data_source_file hb6398.cif
_cod_data_source_block I
_cod_original_cell_volume 341.16(13)
_cod_database_code 2231893
_cod_database_fobs_code 2231893

loop_
_symmetry_equiv_pos_as_xyz
'x, y, z'
'-x, -y, -z'

loop_
_atom_site_type_symbol
_atom_site_label
_atom_site_fract_x
_atom_site_fract_y
_atom_site_fract_z
_atom_site_U_iso_or_equiv
_atom_site_adp_type
_atom_site_calc_flag
_atom_site_refinement_flags
_atom_site_occupancy
_atom_site_symmetry_multiplicity
O O1 0.9691(4) -0.2476(3) 0.45159(18) 0.0672(6) Uani d . 1 1
O O2 0.7156(4) -0.4427(3) 0.40552(18) 0.0663(6) Uani d . 1 1
H H2 0.8171 -0.5317 0.4509 0.099 Uiso calc R 1 1
O O3 0.4183(3) 0.2151(2) 0.13043(12) 0.0412(5) Uani d . 1 1
C C1 0.7769(4) -0.2666(3) 0.39978(17) 0.0364(5) Uani d . 1 1
C C2 0.5900(4) -0.0856(3) 0.32641(18) 0.0410(6) Uani d . 1 1
H H2A 0.4016 -0.0255 0.3730 0.049 Uiso calc R 1 1
H H2B 0.5536 -0.1415 0.2575 0.049 Uiso calc R 1 1
C C3 0.7239(5) 0.0911(3) 0.28431(19) 0.0415(6) Uani d . 1 1
H H3A 0.7874 0.1333 0.3516 0.050 Uiso calc R 1 1
H H3B 0.8965 0.0371 0.2276 0.050 Uiso calc R 1 1
C C4 0.5123(5) 0.2853(3) 0.22662(18) 0.0409(5) Uani d . 1 1
H H4A 0.3448 0.3480 0.2837 0.049 Uiso calc R 1 1
H H4B 0.6090 0.3920 0.1973 0.049 Uiso calc R 1 1
C C5 0.2114(4) 0.3636(3) 0.06782(16) 0.0328(5) Uani d . 1 1
C C6 0.1047(4) 0.5809(3) 0.08497(18) 0.0375(5) Uani d . 1 1
H H6 0.1744 0.6355 0.1417 0.045 Uiso calc R 1 1
C C7 0.1059(4) 0.2846(3) -0.01715(17) 0.0373(5) Uani d . 1 1
H H7 0.1775 0.1394 -0.0288 0.045 Uiso calc R 1 1

loop_
_atom_site_aniso_label
_atom_site_aniso_U_11
_atom_site_aniso_U_22
_atom_site_aniso_U_33
_atom_site_aniso_U_12
_atom_site_aniso_U_13
_atom_site_aniso_U_23
O1 0.0781(12) 0.0427(10) 0.0919(14) -0.0226(9) -0.0584(11) 0.0239(9)
O2 0.0855(14) 0.0421(10) 0.0817(13) -0.0260(9) -0.0510(11) 0.0240(8)
O3 0.0462(9) 0.0296(8) 0.0429(8) -0.0002(6) -0.0218(6) 0.0041(6)
C1 0.0388(10) 0.0319(11) 0.0358(10) -0.0068(8) -0.0098(8) 0.0033(8)
C2 0.0387(11) 0.0388(12) 0.0417(11) -0.0058(9) -0.0149(9) 0.0063(9)
C3 0.0424(11) 0.0360(11) 0.0446(12) -0.0072(9) -0.0207(9) 0.0086(9)
C4 0.0460(11) 0.0323(11) 0.0431(11) -0.0073(9) -0.0192(9) 0.0056(8)
C5 0.0313(9) 0.0295(10) 0.0334(10) -0.0044(8) -0.0095(7) 0.0065(7)
C6 0.0420(11) 0.0323(11) 0.0377(10) -0.0075(8) -0.0140(8) -0.0002(8)
C7 0.0428(11) 0.0252(9) 0.0394(11) -0.0032(8) -0.0109(8) 0.0016(7)

loop_
_atom_type_symbol
_atom_type_description
_atom_type_scat_dispersion_real
_atom_type_scat_dispersion_imag
_atom_type_scat_source
C C 0.0033 0.0016 'International Tables Vol C Tables 4.2.6.8 and 6.1.1.4'
H H 0.0000 0.0000 'International Tables Vol C Tables 4.2.6.8 and 6.1.1.4'
O O 0.0106 0.0060 'International Tables Vol C Tables 4.2.6.8 and 6.1.1.4'

loop_
_geom_angle_atom_site_label_1
_geom_angle_atom_site_label_2
_geom_angle_atom_site_label_3
_geom_angle_site_symmetry_1
_geom_angle
C1 O2 H2 . 109.5
C5 O3 C4 . 117.68(15)
O1 C1 O2 . 122.66(18)
O1 C1 C2 . 122.65(18)
O2 C1 C2 . 114.68(18)
C1 C2 C3 . 114.15(16)
C1 C2 H2A . 108.7
C3 C2 H2A . 108.7
C1 C2 H2B . 108.7
C3 C2 H2B . 108.7
H2A C2 H2B . 107.6
C4 C3 C2 . 112.76(16)
C4 C3 H3A . 109.0
C2 C3 H3A . 109.0
C4 C3 H3B . 109.0
C2 C3 H3B . 109.0
H3A C3 H3B . 107.8
O3 C4 C3 . 107.15(16)
O3 C4 H4A . 110.3
C3 C4 H4A . 110.3
O3 C4 H4B . 110.3
C3 C4 H4B . 110.3
H4A C4 H4B . 108.5
O3 C5 C7 . 115.72(16)
O3 C5 C6 . 124.72(18)
C7 C5 C6 . 119.56(18)
C7 C6 C5 2_565 119.61(19)
C7 C6 H6 2_565 120.2
C5 C6 H6 . 120.2
C6 C7 C5 2_565 120.83(18)
C6 C7 H7 2_565 119.6
C5 C7 H7 . 119.6

loop_
_geom_bond_atom_site_label_1
_geom_bond_atom_site_label_2
_geom_bond_site_symmetry_2
_geom_bond_distance
O1 C1 . 1.221(3)
O2 C1 . 1.287(3)
O2 H2 . 0.8200
O3 C5 . 1.375(2)
O3 C4 . 1.428(2)
C1 C2 . 1.498(3)
C2 C3 . 1.512(3)
C2 H2A . 0.9700
C2 H2B . 0.9700
C3 C4 . 1.512(3)
C3 H3A . 0.9700
C3 H3B . 0.9700
C4 H4A . 0.9700
C4 H4B . 0.9700
C5 C7 . 1.386(3)
C5 C6 . 1.391(3)
C6 C7 2_565 1.385(3)
C6 H6 . 0.9300
C7 C6 2_565 1.385(3)
C7 H7 . 0.9300

loop_
_geom_hbond_atom_site_label_D
_geom_hbond_atom_site_label_H
_geom_hbond_atom_site_label_A
_geom_hbond_site_symmetry_A
_geom_hbond_distance_DH
_geom_hbond_distance_HA
_geom_hbond_distance_DA
_geom_hbond_angle_DHA
O2 H2 O1 2_746 0.82 1.85 2.668(3) 174
C4 H4B Cg1 1_655 0.97 2.89 3.703(3) 142

loop_
_geom_torsion_atom_site_label_1
_geom_torsion_atom_site_label_2
_geom_torsion_atom_site_label_3
_geom_torsion_atom_site_label_4
_geom_torsion_site_symmetry_4
_geom_torsion
O1 C1 C2 C3 . 21.4(3)
O2 C1 C2 C3 . -159.7(2)
C1 C2 C3 C4 . -171.40(17)
C5 O3 C4 C3 . 176.81(16)
C2 C3 C4 O3 . -57.1(2)
C4 O3 C5 C7 . -174.06(17)
C4 O3 C5 C6 . 5.5(3)
O3 C5 C6 C7 2_565 -179.46(17)
C7 C5 C6 C7 2_565 0.1(3)
O3 C5 C7 C6 2_565 179.49(16)
C6 C5 C7 C6 2_565 -0.1(3)
